data_4020726
loop_
_publ_author_name
'Jacek Gawro\'nski'
'Ma\/lgorzata Brzostowska'
'Marcin Kwit'
'Agnieszka Plutecka'
'Urszula Rychlewska'

_publ_section_title
;
 Rhombimines-Cyclic Tetraimines of trans-1,2-Diaminocyclohexane
 Shaped by the Diaryl Ether Structural Motif
;
_journal_name_full 'Journal of Organic Chemistry'
_journal_page_first 10147
_journal_page_last 10150
_journal_paper_doi 10.1021/jo051687e
_journal_volume 70
_journal_year 2005
_chemical_absolute_configuration rm
_chemical_formula_moiety 'C40 H40 N4 O2, 2(C6 H6)'
_chemical_formula_sum 'C52 H52 N4 O2'
_chemical_formula_weight 764.98
_space_group_IT_number 19
_space_group_name_Hall 'P 2ac 2ab'
_space_group_name_H-M_alt 'P 21 21 21'
_symmetry_cell_setting orthorhombic
_symmetry_space_group_name_Hall 'P 2ac 2ab'
_symmetry_space_group_name_H-M 'P 21 21 21'
_cell_angle_alpha 90.00
_cell_angle_beta 90.00
_cell_angle_gamma 90.00
_cell_formula_units_Z 4
_cell_length_a 8.817(2)
_cell_length_b 14.894(3)
_cell_length_c 32.741(7)
_cell_measurement_temperature 170(2)
_cell_volume 4299.6(16)
_diffrn_ambient_temperature 170(2)
_exptl_crystal_density_diffrn 1.182
_cod_original_sg_symbol_Hall 'P 2ac 2ab '
_cod_database_code 4020726

loop_
_symmetry_equiv_pos_as_xyz
'x, y, z'
'-x+1/2, -y, z+1/2'
'-x, y+1/2, -z+1/2'
'x+1/2, -y+1/2, -z'

loop_
_atom_site_label
_atom_site_type_symbol
_atom_site_fract_x
_atom_site_fract_y
_atom_site_fract_z
_atom_site_U_iso_or_equiv
_atom_site_adp_type
_atom_site_occupancy
_atom_site_symmetry_multiplicity
_atom_site_calc_flag
_atom_site_refinement_flags
_atom_site_disorder_assembly
_atom_site_disorder_group
N1 N 0.6824(3) 0.71774(18) 0.85151(8) 0.0396(7) Uani 1 1 d . . .
N2 N 0.6916(3) 0.53717(18) 0.81895(9) 0.0429(7) Uani 1 1 d . . .
C1 C 0.6222(4) 0.6403(2) 0.87400(10) 0.0398(9) Uani 1 1 d . . .
H1 H 0.5182 0.6300 0.8667 0.048 Uiso 1 1 d R . .
C2 C 0.7178(4) 0.5576(2) 0.86209(10) 0.0393(9) Uani 1 1 d . . .
H2 H 0.8232 0.5707 0.8664 0.047 Uiso 1 1 d R . .
C3 C 0.6735(5) 0.4770(2) 0.88817(10) 0.0534(10) Uani 1 1 d . . .
H3A H 0.7357 0.4262 0.8814 0.064 Uiso 1 1 d R . .
H3B H 0.5700 0.4618 0.8822 0.064 Uiso 1 1 d R . .
C4 C 0.6868(5) 0.4965(3) 0.93373(11) 0.0589(11) Uani 1 1 d . . .
H4A H 0.7906 0.5112 0.9396 0.071 Uiso 1 1 d R . .
H4B H 0.6600 0.4446 0.9495 0.071 Uiso 1 1 d R . .
C5 C 0.5905(4) 0.5767(3) 0.94542(11) 0.0583(11) Uani 1 1 d . . .
H5A H 0.6007 0.5889 0.9741 0.070 Uiso 1 1 d R . .
H5B H 0.4864 0.5621 0.9399 0.070 Uiso 1 1 d R . .
C6 C 0.6332(4) 0.6584(3) 0.91982(10) 0.0532(11) Uani 1 1 d . . .
H6A H 0.5694 0.7084 0.9268 0.064 Uiso 1 1 d R . .
H6B H 0.7360 0.6742 0.9263 0.064 Uiso 1 1 d R . .
C7 C 0.7841(4) 0.5699(2) 0.79344(10) 0.0380(9) Uani 1 1 d . . .
H7 H 0.8708 0.6024 0.8033 0.046 Uiso 1 1 d R . .
C8 C 0.7652(4) 0.5596(2) 0.74879(11) 0.0383(9) Uani 1 1 d . . .
C9 C 0.8522(4) 0.6104(2) 0.72224(10) 0.0412(9) Uani 1 1 d . . .
H9 H 0.9279 0.6501 0.7331 0.049 Uiso 1 1 d R . .
C10 C 0.8339(4) 0.6029(2) 0.68054(10) 0.0433(9) Uani 1 1 d . . .
H10 H 0.8916 0.6396 0.6621 0.052 Uiso 1 1 d R . .
C11 C 0.7269(4) 0.5441(2) 0.66521(10) 0.0387(9) Uani 1 1 d . . .
C12 C 0.6397(4) 0.4921(2) 0.69080(10) 0.0445(10) Uani 1 1 d . . .
H12 H 0.5671 0.4510 0.6796 0.053 Uiso 1 1 d R . .
C13 C 0.6580(4) 0.5008(2) 0.73273(11) 0.0432(9) Uani 1 1 d . . .
H13 H 0.5969 0.4654 0.7509 0.052 Uiso 1 1 d R . .
O1 O 0.7114(3) 0.52998(16) 0.62334(7) 0.0524(7) Uani 1 1 d . . .
C14 C 0.6860(4) 0.6028(2) 0.59776(10) 0.0407(9) Uani 1 1 d . . .
C15 C 0.6117(4) 0.6794(2) 0.61045(10) 0.0419(9) Uani 1 1 d . . .
H15 H 0.5831 0.6861 0.6386 0.050 Uiso 1 1 d R . .
C16 C 0.5837(4) 0.7470(2) 0.58217(10) 0.0415(9) Uani 1 1 d . . .
H16 H 0.5280 0.7993 0.5904 0.050 Uiso 1 1 d R . .
C17 C 0.6296(4) 0.7388(2) 0.54178(10) 0.0367(9) Uani 1 1 d . . .
C18 C 0.7040(4) 0.6606(2) 0.52973(10) 0.0370(9) Uani 1 1 d . . .
H18 H 0.7356 0.6534 0.5019 0.044 Uiso 1 1 d R . .
C19 C 0.7304(4) 0.5921(2) 0.55752(10) 0.0399(9) Uani 1 1 d . . .
H19 H 0.7790 0.5376 0.5489 0.048 Uiso 1 1 d R . .
C20 C 0.6098(4) 0.8155(2) 0.51400(10) 0.0401(9) Uani 1 1 d . . .
H20 H 0.5500 0.8655 0.5232 0.048 Uiso 1 1 d R . .
N3 N 0.6668(3) 0.81890(19) 0.47815(8) 0.0395(7) Uani 1 1 d . . .
N4 N 0.8144(3) 0.9787(2) 0.50939(8) 0.0419(7) Uani 1 1 d . . .
C21 C 0.6584(4) 0.9058(2) 0.45733(9) 0.0365(9) Uani 1 1 d . . .
H21 H 0.5746 0.9402 0.4676 0.044 Uiso 1 1 d R . .
C22 C 0.8075(4) 0.9571(2) 0.46596(9) 0.0384(9) Uani 1 1 d . . .
H22 H 0.8916 0.9193 0.4588 0.046 Uiso 1 1 d R . .
C23 C 0.8129(5) 1.0441(2) 0.44182(10) 0.0513(10) Uani 1 1 d . . .
H23A H 0.9093 1.0724 0.4464 0.062 Uiso 1 1 d R . .
H23B H 0.7350 1.0840 0.4513 0.062 Uiso 1 1 d R . .
C24 C 0.7921(4) 1.0290(3) 0.39586(10) 0.0517(10) Uani 1 1 d . . .
H24A H 0.8741 0.9924 0.3861 0.062 Uiso 1 1 d R . .
H24B H 0.7951 1.0851 0.3814 0.062 Uiso 1 1 d R . .
C25 C 0.6438(4) 0.9795(3) 0.38774(10) 0.0487(10) Uani 1 1 d . . .
H25A H 0.6341 0.9681 0.3590 0.058 Uiso 1 1 d R . .
H25B H 0.5608 1.0169 0.3961 0.058 Uiso 1 1 d R . .
C26 C 0.6384(4) 0.8917(2) 0.41146(9) 0.0425(9) Uani 1 1 d . . .
H26A H 0.5438 0.8617 0.4066 0.051 Uiso 1 1 d R . .
H26B H 0.7187 0.8534 0.4020 0.051 Uiso 1 1 d R . .
C27 C 0.8847(4) 0.9255(3) 0.53285(10) 0.0418(9) Uani 1 1 d . . .
H27 H 0.9383 0.8754 0.5214 0.050 Uiso 1 1 d R . .
C28 C 0.8848(4) 0.9370(2) 0.57739(10) 0.0364(9) Uani 1 1 d . . .
C29 C 0.9301(4) 0.8678(3) 0.60270(10) 0.0441(9) Uani 1 1 d . . .
H29 H 0.9669 0.8128 0.5910 0.053 Uiso 1 1 d R . .
C30 C 0.9246(4) 0.8771(2) 0.64531(10) 0.0466(10) Uani 1 1 d . . .
H30 H 0.9507 0.8280 0.6630 0.056 Uiso 1 1 d R . .
C31 C 0.8751(4) 0.9570(3) 0.66149(10) 0.0396(9) Uani 1 1 d . . .
C32 C 0.8315(4) 1.0273(3) 0.63720(10) 0.0453(9) Uani 1 1 d . . .
H32 H 0.7962 1.0825 0.6490 0.054 Uiso 1 1 d R . .
C33 C 0.8354(4) 1.0165(2) 0.59502(10) 0.0437(9) Uani 1 1 d . . .
H33 H 0.8056 1.0653 0.5776 0.052 Uiso 1 1 d R . .
O2 O 0.8810(3) 0.97333(16) 0.70356(6) 0.0508(7) Uani 1 1 d . . .
C34 C 0.8132(4) 0.9136(2) 0.73030(10) 0.0371(8) Uani 1 1 d . . .
C35 C 0.6861(4) 0.8632(2) 0.72020(10) 0.0425(9) Uani 1 1 d . . .
H35 H 0.6439 0.8664 0.6932 0.051 Uiso 1 1 d R . .
C36 C 0.6238(4) 0.8075(2) 0.74947(10) 0.0406(9) Uani 1 1 d . . .
H36 H 0.5360 0.7724 0.7427 0.049 Uiso 1 1 d R . .
C37 C 0.6826(4) 0.8027(2) 0.78883(9) 0.0331(8) Uani 1 1 d . . .
C38 C 0.8077(4) 0.8557(2) 0.79830(10) 0.0359(8) Uani 1 1 d . . .
H38 H 0.8473 0.8543 0.8256 0.043 Uiso 1 1 d R . .
C39 C 0.8720(4) 0.9113(2) 0.76955(9) 0.0376(9) Uani 1 1 d . . .
H39 H 0.9584 0.9477 0.7762 0.045 Uiso 1 1 d R . .
C40 C 0.6186(4) 0.7371(2) 0.81761(10) 0.0382(9) Uani 1 1 d . . .
H40 H 0.5257 0.7074 0.8105 0.046 Uiso 1 1 d R . .
C1R C 0.3155(5) 0.6591(3) 0.69701(15) 0.0663(12) Uani 1 1 d . . .
H1R H 0.3555 0.6181 0.6771 0.080 Uiso 1 1 d R . .
C2R C 0.2766(5) 0.7445(3) 0.68544(13) 0.0637(12) Uani 1 1 d . . .
H2R H 0.2905 0.7633 0.6576 0.076 Uiso 1 1 d R . .
C3R C 0.2206(5) 0.8035(3) 0.71364(13) 0.0600(12) Uani 1 1 d . . .
H3R H 0.1913 0.8628 0.7052 0.072 Uiso 1 1 d R . .
C4R C 0.2023(4) 0.7778(3) 0.75340(13) 0.0595(12) Uani 1 1 d . . .
H4R H 0.1656 0.8204 0.7730 0.071 Uiso 1 1 d R . .
C5R C 0.2377(5) 0.6921(3) 0.76499(13) 0.0635(12) Uani 1 1 d . . .
H5R H 0.2215 0.6735 0.7927 0.076 Uiso 1 1 d R . .
C6R C 0.2963(5) 0.6329(3) 0.73685(16) 0.0680(13) Uani 1 1 d . . .
H6R H 0.3246 0.5732 0.7448 0.082 Uiso 1 1 d R . .
C1S C 0.9486(6) 0.2373(4) 0.55494(15) 0.0966(19) Uani 1 1 d . . .
H1S H 1.0328 0.2049 0.5436 0.116 Uiso 1 1 d R . .
C2S C 0.9564(6) 0.2659(3) 0.59475(14) 0.0719(13) Uani 1 1 d . . .
H2S H 1.0466 0.2570 0.6107 0.086 Uiso 1 1 d R . .
C3S C 0.8358(6) 0.3085(3) 0.61099(15) 0.0821(15) Uani 1 1 d . . .
H3S H 0.8382 0.3277 0.6390 0.098 Uiso 1 1 d R . .
C4S C 0.7081(6) 0.3261(3) 0.58715(16) 0.0906(17) Uani 1 1 d . . .
H4S H 0.6227 0.3567 0.5989 0.109 Uiso 1 1 d R . .
C5S C 0.7029(5) 0.2967(3) 0.54775(14) 0.0758(13) Uani 1 1 d . . .
H5S H 0.6149 0.3090 0.5314 0.091 Uiso 1 1 d R . .
C6S C 0.8228(6) 0.2515(3) 0.53168(14) 0.0829(15) Uani 1 1 d . . .
H6S H 0.8194 0.2309 0.5039 0.100 Uiso 1 1 d R . .

loop_
_atom_site_aniso_label
_atom_site_aniso_U_11
_atom_site_aniso_U_22
_atom_site_aniso_U_33
_atom_site_aniso_U_23
_atom_site_aniso_U_13
_atom_site_aniso_U_12
N1 0.0458(18) 0.0382(17) 0.0347(17) 0.0000(14) 0.0018(15) -0.0001(16)
N2 0.0512(19) 0.0364(18) 0.0411(18) 0.0015(15) -0.0005(17) -0.0022(16)
C1 0.037(2) 0.044(2) 0.038(2) 0.0051(18) 0.0023(17) -0.0037(18)
C2 0.040(2) 0.039(2) 0.038(2) 0.0088(18) 0.0002(17) -0.0001(18)
C3 0.059(3) 0.048(2) 0.054(2) 0.012(2) 0.001(2) 0.000(2)
C4 0.057(3) 0.067(3) 0.053(3) 0.027(2) -0.004(2) -0.006(3)
C5 0.053(3) 0.082(3) 0.040(2) 0.014(2) 0.0055(19) -0.008(2)
C6 0.063(3) 0.057(3) 0.040(2) 0.006(2) 0.007(2) 0.000(2)
C7 0.040(2) 0.028(2) 0.046(2) 0.0009(17) -0.0022(18) 0.0064(17)
C8 0.037(2) 0.035(2) 0.043(2) 0.0020(18) 0.0016(17) 0.0054(18)
C9 0.041(2) 0.037(2) 0.046(2) -0.0014(18) 0.0027(18) 0.0040(18)
C10 0.049(2) 0.042(2) 0.039(2) 0.0047(18) 0.0067(19) -0.001(2)
C11 0.051(2) 0.034(2) 0.031(2) 0.0009(17) 0.0009(17) 0.0069(19)
C12 0.055(2) 0.032(2) 0.046(2) 0.0019(18) -0.0052(19) -0.0009(19)
C13 0.047(2) 0.039(2) 0.044(2) 0.0077(18) 0.0017(18) 0.0047(19)
O1 0.0830(19) 0.0378(15) 0.0364(15) 0.0002(12) -0.0013(13) 0.0038(15)
C14 0.046(2) 0.040(2) 0.036(2) 0.0009(18) -0.0013(18) -0.006(2)
C15 0.056(2) 0.037(2) 0.033(2) 0.0027(17) 0.0085(18) 0.0013(19)
C16 0.042(2) 0.040(2) 0.043(2) -0.0039(19) 0.0088(18) 0.0030(18)
C17 0.033(2) 0.044(2) 0.034(2) 0.0001(17) -0.0011(16) -0.0033(17)
C18 0.038(2) 0.047(2) 0.0260(19) -0.0060(17) 0.0005(16) -0.0022(19)
C19 0.038(2) 0.042(2) 0.039(2) -0.0109(18) 0.0009(17) 0.0019(18)
C20 0.033(2) 0.047(2) 0.041(2) -0.0016(19) -0.0047(17) 0.0000(18)
N3 0.0429(18) 0.0461(19) 0.0296(17) -0.0007(14) -0.0012(14) -0.0011(15)
N4 0.0449(18) 0.0512(19) 0.0297(16) 0.0031(15) -0.0063(15) -0.0038(17)
C21 0.038(2) 0.042(2) 0.0293(19) 0.0021(17) 0.0011(15) 0.0045(17)
C22 0.041(2) 0.046(2) 0.0284(19) 0.0004(17) -0.0013(17) -0.0006(18)
C23 0.054(2) 0.056(3) 0.044(2) 0.0054(19) -0.007(2) -0.011(2)
C24 0.063(3) 0.059(3) 0.034(2) 0.0082(19) -0.0032(19) -0.011(2)
C25 0.051(2) 0.062(3) 0.033(2) 0.0030(19) -0.0091(17) -0.002(2)
C26 0.046(2) 0.052(3) 0.030(2) -0.0024(18) -0.0021(17) -0.0001(19)
C27 0.035(2) 0.056(2) 0.034(2) -0.0047(19) 0.0025(17) -0.0011(19)
C28 0.032(2) 0.043(2) 0.034(2) 0.0020(18) -0.0025(16) 0.0004(18)
C29 0.048(2) 0.048(2) 0.036(2) -0.0054(19) -0.0056(18) 0.002(2)
C30 0.059(2) 0.040(2) 0.041(2) 0.0038(19) -0.0092(19) -0.006(2)
C31 0.049(2) 0.044(2) 0.026(2) -0.0032(18) -0.0023(17) -0.0151(19)
C32 0.054(2) 0.045(2) 0.037(2) -0.0017(19) -0.0021(18) 0.005(2)
C33 0.051(2) 0.047(2) 0.033(2) 0.0028(18) -0.0066(18) 0.006(2)
O2 0.0803(19) 0.0451(15) 0.0270(14) -0.0023(12) -0.0009(13) -0.0196(14)
C34 0.050(2) 0.031(2) 0.031(2) 0.0004(16) 0.0072(18) -0.0029(18)
C35 0.049(2) 0.047(2) 0.032(2) 0.0027(18) -0.0051(19) -0.002(2)
C36 0.039(2) 0.045(2) 0.037(2) -0.0003(18) -0.0024(17) -0.0037(18)
C37 0.037(2) 0.0277(19) 0.035(2) -0.0002(16) 0.0048(17) 0.0053(17)
C38 0.045(2) 0.034(2) 0.0284(19) -0.0045(16) 0.0010(17) 0.0025(19)
C39 0.043(2) 0.034(2) 0.036(2) -0.0066(17) -0.0029(17) -0.0031(17)
C40 0.036(2) 0.038(2) 0.041(2) 0.0016(18) 0.0013(18) 0.0001(17)
C1R 0.067(3) 0.048(3) 0.083(3) -0.019(3) -0.006(3) -0.001(2)
C2R 0.078(3) 0.061(3) 0.052(3) -0.005(2) -0.015(2) -0.001(2)
C3R 0.068(3) 0.044(3) 0.069(3) -0.001(2) -0.029(2) 0.009(2)
C4R 0.048(3) 0.064(3) 0.067(3) -0.020(2) -0.009(2) 0.007(2)
C5R 0.054(3) 0.068(3) 0.069(3) 0.019(3) 0.000(2) -0.014(3)
C6R 0.053(3) 0.033(2) 0.117(4) 0.008(3) -0.009(3) -0.009(2)
C1S 0.079(4) 0.144(5) 0.067(4) -0.003(3) 0.001(3) 0.040(4)
C2S 0.077(3) 0.069(3) 0.070(3) -0.005(3) -0.016(3) 0.017(3)
C3S 0.085(4) 0.072(3) 0.089(4) -0.036(3) -0.011(3) 0.004(3)
C4S 0.064(3) 0.104(4) 0.104(4) -0.046(3) -0.016(3) 0.011(3)
C5S 0.059(3) 0.087(4) 0.081(4) -0.004(3) -0.011(3) 0.007(3)
C6S 0.078(3) 0.113(4) 0.057(3) 0.007(3) 0.003(3) 0.017(3)

loop_
_geom_bond_atom_site_label_1
_geom_bond_atom_site_label_2
_geom_bond_distance
_geom_bond_site_symmetry_2
_geom_bond_publ_flag
N1 C40 1.277(4) . ?
N1 C1 1.468(4) . ?
N2 C7 1.265(4) . ?
N2 C2 1.463(4) . ?
C1 C6 1.528(4) . ?
C1 C2 1.542(4) . ?
C2 C3 1.525(4) . ?
C3 C4 1.524(5) . ?
C4 C5 1.514(5) . ?
C5 C6 1.526(5) . ?
C7 C8 1.480(4) . ?
C8 C9 1.385(4) . ?
C8 C13 1.391(5) . ?
C9 C10 1.379(4) . ?
C10 C11 1.382(5) . ?
C11 C12 1.376(4) . ?
C11 O1 1.394(4) . ?
C12 C13 1.388(4) . ?
O1 C14 1.389(4) . ?
C14 C15 1.380(5) . ?
C14 C19 1.384(4) . ?
C15 C16 1.390(4) . ?
C16 C17 1.388(4) . ?
C17 C18 1.394(4) . ?
C17 C20 1.471(5) . ?
C18 C19 1.387(4) . ?
C20 N3 1.278(4) . ?
N3 C21 1.464(4) . ?
N4 C27 1.266(4) . ?
N4 C22 1.459(4) . ?
C21 C26 1.526(4) . ?
C21 C22 1.546(5) . ?
C22 C23 1.519(4) . ?
C23 C24 1.533(4) . ?
C24 C25 1.525(5) . ?
C25 C26 1.522(5) . ?
C27 C28 1.468(4) . ?
C28 C29 1.382(4) . ?
C28 C33 1.387(4) . ?
C29 C30 1.403(4) . ?
C30 C31 1.374(5) . ?
C31 C32 1.370(5) . ?
C31 O2 1.400(4) . ?
C32 C33 1.391(4) . ?
O2 C34 1.384(4) . ?
C34 C39 1.386(4) . ?
C34 C35 1.390(5) . ?
C35 C36 1.381(4) . ?
C36 C37 1.391(4) . ?
C37 C38 1.391(5) . ?
C37 C40 1.470(4) . ?
C38 C39 1.376(4) . ?
C1R C2R 1.371(5) . ?
C1R C6R 1.372(5) . ?
C2R C3R 1.367(5) . ?
C3R C4R 1.366(5) . ?
C4R C5R 1.367(5) . ?
C5R C6R 1.376(6) . ?
C1S C6S 1.362(6) . ?
C1S C2S 1.373(5) . ?
C2S C3S 1.347(6) . ?
C3S C4S 1.395(6) . ?
C4S C5S 1.363(5) . ?
C5S C6S 1.359(6) . ?

loop_
_cod_related_entry_id
_cod_related_entry_database
_cod_related_entry_code
1 ChemSpider 30658476
